data_4306288
loop_
_publ_author_name
'Karen J. Blackmore'
'Michael B. Sly'
'Mason R. Haneline'
'Joseph W. Ziller'
'Alan F. Heyduk'

_publ_section_title
;
Group IV Imino-Semiquinone Complexes Obtained by Oxidative Addition of
Halogens
;
_journal_name_full 'Inorganic Chemistry'
_journal_page_first 10522
_journal_page_last 10532
_journal_paper_doi 10.1021/ic801127r
_journal_volume 47
_journal_year 2008
_chemical_formula_sum 'C36 H58 Br2 Hf N2 O2'
_chemical_formula_weight 889.15
_chemical_name_systematic
; 
 ? 
;
_space_group_IT_number 15
_symmetry_cell_setting monoclinic
_symmetry_space_group_name_Hall '-C 2yc'
_symmetry_space_group_name_H-M 'C 1 2/c 1'
_atom_sites_solution_hydrogens geom
_atom_sites_solution_primary direct
_atom_sites_solution_secondary difmap
_audit_creation_method SHELXTL
_cell_angle_alpha 90.00
_cell_angle_beta 94.783(8)
_cell_angle_gamma 90.00
_cell_formula_units_Z 4
_cell_length_a 21.351(10)
_cell_length_b 9.661(5)
_cell_length_c 18.668(9)
_cell_measurement_temperature 163(2)
_cell_volume 3837(3)
_computing_cell_refinement 'Bruker SMART/SAINT'
_computing_data_collection 'Bruker SMART'
_computing_data_reduction 'Bruker SAINT'
_computing_molecular_graphics 'Bruker SHELXTL'
_computing_publication_material 'Bruker SHELXTL'
_computing_structure_refinement 'Bruker SHELXTL'
_computing_structure_solution 'Bruker SHELXTL'
_diffrn_ambient_temperature 163(2)
_diffrn_measured_fraction_theta_full 0.985
_diffrn_measured_fraction_theta_max 0.985
_diffrn_measurement_device_type 'CCD area detector'
_diffrn_measurement_method 'omega scans'
_diffrn_radiation_monochromator graphite
_diffrn_radiation_source 'sealed tube'
_diffrn_radiation_type MoK\a
_diffrn_radiation_wavelength 0.71073
_diffrn_reflns_av_R_equivalents 0.0503
_diffrn_reflns_av_sigmaI/netI 0.0446
_diffrn_reflns_limit_h_max 28
_diffrn_reflns_limit_h_min -28
_diffrn_reflns_limit_k_max 12
_diffrn_reflns_limit_k_min -12
_diffrn_reflns_limit_l_max 24
_diffrn_reflns_limit_l_min -24
_diffrn_reflns_number 20564
_diffrn_reflns_theta_full 28.32
_diffrn_reflns_theta_max 28.32
_diffrn_reflns_theta_min 1.91
_diffrn_standards_decay_% '< 1.0'
_diffrn_standards_interval_count 'initial 50 frames recollected'
_diffrn_standards_number '50 frames'
_exptl_absorpt_coefficient_mu 4.832
_exptl_absorpt_correction_T_max 0.7942
_exptl_absorpt_correction_T_min 0.4604
_exptl_absorpt_correction_type multi-scan
_exptl_absorpt_process_details 'Bruker SADABS'
_exptl_crystal_colour green
_exptl_crystal_density_diffrn 1.539
_exptl_crystal_density_meas 0
_exptl_crystal_density_method 'not measured'
_exptl_crystal_description plate
_exptl_crystal_F_000 1784
_exptl_crystal_size_max 0.19
_exptl_crystal_size_mid 0.13
_exptl_crystal_size_min 0.05
_refine_diff_density_max 1.462
_refine_diff_density_min -1.088
_refine_diff_density_rms 0.136
_refine_ls_extinction_method none
_refine_ls_goodness_of_fit_ref 1.070
_refine_ls_hydrogen_treatment constr
_refine_ls_matrix_type full
_refine_ls_number_parameters 207
_refine_ls_number_reflns 4709
_refine_ls_number_restraints 0
_refine_ls_restrained_S_all 1.070
_refine_ls_R_factor_all 0.0501
_refine_ls_R_factor_gt 0.0318
_refine_ls_shift/su_max 0.003
_refine_ls_shift/su_mean 0.000
_refine_ls_structure_factor_coef Fsqd
_refine_ls_weighting_details 'calc w=1/[\s^2^(Fo^2^)+(0.0330P)^2^+6.0403P] where P=(Fo^2^+2Fc^2^)/3'
_refine_ls_weighting_scheme calc
_refine_ls_wR_factor_gt 0.0676
_refine_ls_wR_factor_ref 0.0751
_reflns_number_gt 3833
_reflns_number_total 4709
_reflns_threshold_expression >2sigma(I)
_cod_data_source_file ic801127r_si_002_6.cif
_cod_data_source_block afh45
_cod_depositor_comments
;
The following automatic conversions were performed:
'_symmetry_cell_setting' value 'Monoclinic' changed to 'monoclinic'
according to '/home/saulius/struct/CIF-dictionaries/cif_core.dic'
dictionary named 'cif_core.dic' version 2.4.1 from 2010-06-29.

Automatic conversion script
Id: cif_fix_enum 1527 2010-12-29 10:47:43Z saulius 
;
_cod_database_code 4306288

loop_
_symmetry_equiv_pos_as_xyz
'x, y, z'
'-x, y, -z+1/2'
'x+1/2, y+1/2, z'
'-x+1/2, y+1/2, -z+1/2'
'-x, -y, -z'
'x, -y, z-1/2'
'-x+1/2, -y+1/2, -z'
'x+1/2, -y+1/2, z-1/2'

loop_
_atom_site_label
_atom_site_type_symbol
_atom_site_fract_x
_atom_site_fract_y
_atom_site_fract_z
_atom_site_U_iso_or_equiv
_atom_site_adp_type
_atom_site_occupancy
_atom_site_symmetry_multiplicity
_atom_site_calc_flag
_atom_site_refinement_flags
_atom_site_disorder_assembly
_atom_site_disorder_group
Hf1 Hf 0.0000 1.03176(2) 0.2500 0.02155(7) Uani 1 2 d S . .
Br1 Br 0.08049(2) 0.83829(4) 0.22165(2) 0.04122(12) Uani 1 1 d . . .
O1 O 0.04591(11) 1.1758(2) 0.19293(12) 0.0214(5) Uani 1 1 d . . .
N1 N 0.07735(14) 1.1163(3) 0.32522(15) 0.0221(6) Uani 1 1 d . . .
C1 C 0.10796(16) 1.2246(4) 0.30011(18) 0.0211(7) Uani 1 1 d . . .
C2 C 0.15577(17) 1.3065(4) 0.33620(19) 0.0246(8) Uani 1 1 d . . .
H2A H 0.1716 1.2813 0.3835 0.030 Uiso 1 1 calc R . .
C3 C 0.17969(17) 1.4205(4) 0.30497(19) 0.0236(7) Uani 1 1 d . A .
C4 C 0.15590(17) 1.4549(4) 0.23309(19) 0.0249(8) Uani 1 1 d . . .
H4A H 0.1716 1.5359 0.2119 0.030 Uiso 1 1 calc R . .
C5 C 0.11177(17) 1.3780(4) 0.19300(18) 0.0221(7) Uani 1 1 d . . .
C6 C 0.08760(16) 1.2604(3) 0.22578(18) 0.0203(7) Uani 1 1 d . . .
C7 C 0.0935(2) 1.0568(4) 0.39875(19) 0.0279(8) Uani 1 1 d . . .
C8 C 0.0455(2) 0.9408(4) 0.4064(2) 0.0377(10) Uani 1 1 d . . .
H8A H 0.0495 0.8715 0.3686 0.057 Uiso 1 1 calc R . .
H8B H 0.0030 0.9797 0.4017 0.057 Uiso 1 1 calc R . .
H8C H 0.0533 0.8970 0.4536 0.057 Uiso 1 1 calc R . .
C9 C 0.0852(2) 1.1612(4) 0.4593(2) 0.0323(9) Uani 1 1 d . . .
H9A H 0.0437 1.2045 0.4518 0.048 Uiso 1 1 calc R . .
H9B H 0.1178 1.2327 0.4591 0.048 Uiso 1 1 calc R . .
H9C H 0.0889 1.1131 0.5057 0.048 Uiso 1 1 calc R . .
C10 C 0.1593(2) 0.9942(4) 0.4027(2) 0.0387(10) Uani 1 1 d . . .
H10A H 0.1627 0.9318 0.3618 0.058 Uiso 1 1 calc R . .
H10B H 0.1670 0.9422 0.4476 0.058 Uiso 1 1 calc R . .
H10C H 0.1905 1.0684 0.4012 0.058 Uiso 1 1 calc R . .
C11 C 0.22718(19) 1.5145(4) 0.3466(2) 0.0323(9) Uani 1 1 d . . .
C12 C 0.2537(6) 1.6296(14) 0.3008(5) 0.033(3) Uiso 0.46(3) 1 d P A 1
H12A H 0.2757 1.5880 0.2622 0.049 Uiso 0.46(3) 1 calc PR A 1
H12B H 0.2831 1.6867 0.3312 0.049 Uiso 0.46(3) 1 calc PR A 1
H12C H 0.2191 1.6875 0.2800 0.049 Uiso 0.46(3) 1 calc PR A 1
C13 C 0.2808(11) 1.4289(13) 0.3859(15) 0.040(5) Uiso 0.45(7) 1 d P A 1
H13A H 0.3018 1.3739 0.3508 0.060 Uiso 0.45(7) 1 calc PR A 1
H13B H 0.2633 1.3669 0.4207 0.060 Uiso 0.45(7) 1 calc PR A 1
H13C H 0.3113 1.4915 0.4111 0.060 Uiso 0.45(7) 1 calc PR A 1
C14 C 0.1905(4) 1.6005(11) 0.4007(8) 0.044(3) Uiso 0.67(4) 1 d P A 1
H14A H 0.1588 1.6580 0.3739 0.066 Uiso 0.67(4) 1 calc PR A 1
H14B H 0.2200 1.6599 0.4296 0.066 Uiso 0.67(4) 1 calc PR A 1
H14C H 0.1698 1.5374 0.4323 0.066 Uiso 0.67(4) 1 calc PR A 1
C12B C 0.2723(6) 1.5752(16) 0.2960(5) 0.049(3) Uiso 0.54(3) 1 d P A 2
H12D H 0.2897 1.5006 0.2682 0.074 Uiso 0.54(3) 1 calc PR A 2
H12E H 0.3065 1.6234 0.3241 0.074 Uiso 0.54(3) 1 calc PR A 2
H12F H 0.2497 1.6408 0.2632 0.074 Uiso 0.54(3) 1 calc PR A 2
C13B C 0.2676(10) 1.4364(12) 0.4023(12) 0.044(4) Uiso 0.55(7) 1 d P A 2
H13D H 0.2846 1.3537 0.3804 0.065 Uiso 0.55(7) 1 calc PR A 2
H13E H 0.2424 1.4088 0.4414 0.065 Uiso 0.55(7) 1 calc PR A 2
H13F H 0.3023 1.4956 0.4214 0.065 Uiso 0.55(7) 1 calc PR A 2
C14B C 0.1947(8) 1.632(2) 0.3734(17) 0.046(6) Uiso 0.33(4) 1 d P A 2
H14D H 0.1756 1.6861 0.3329 0.069 Uiso 0.33(4) 1 calc PR A 2
H14E H 0.2247 1.6902 0.4024 0.069 Uiso 0.33(4) 1 calc PR A 2
H14F H 0.1619 1.5999 0.4031 0.069 Uiso 0.33(4) 1 calc PR A 2
C15 C 0.08718(18) 1.4193(4) 0.11629(19) 0.0254(8) Uani 1 1 d . . .
C16 C 0.1227(2) 1.5438(4) 0.0890(2) 0.0356(10) Uani 1 1 d . . .
H16A H 0.1166 1.6240 0.1198 0.053 Uiso 1 1 calc R . .
H16B H 0.1065 1.5650 0.0395 0.053 Uiso 1 1 calc R . .
H16C H 0.1676 1.5219 0.0902 0.053 Uiso 1 1 calc R . .
C17 C 0.0956(2) 1.3000(4) 0.06334(19) 0.0307(9) Uani 1 1 d . . .
H17A H 0.1405 1.2805 0.0615 0.046 Uiso 1 1 calc R . .
H17B H 0.0773 1.3263 0.0154 0.046 Uiso 1 1 calc R . .
H17C H 0.0743 1.2171 0.0794 0.046 Uiso 1 1 calc R . .
C18 C 0.0174(2) 1.4599(4) 0.1167(2) 0.0338(9) Uani 1 1 d . . .
H18A H 0.0133 1.5364 0.1505 0.051 Uiso 1 1 calc R . .
H18B H -0.0068 1.3801 0.1316 0.051 Uiso 1 1 calc R . .
H18C H 0.0013 1.4890 0.0684 0.051 Uiso 1 1 calc R . .

loop_
_atom_site_aniso_label
_atom_site_aniso_U_11
_atom_site_aniso_U_22
_atom_site_aniso_U_33
_atom_site_aniso_U_23
_atom_site_aniso_U_13
_atom_site_aniso_U_12
Hf1 0.03210(13) 0.01622(10) 0.01661(11) 0.000 0.00382(8) 0.000
Br1 0.0532(3) 0.0298(2) 0.0408(3) -0.00756(18) 0.0047(2) 0.01359(19)
O1 0.0293(14) 0.0199(12) 0.0146(12) -0.0009(9) -0.0005(10) -0.0026(10)
N1 0.0308(16) 0.0211(15) 0.0144(14) 0.0029(12) 0.0018(12) 0.0033(13)
C1 0.0274(19) 0.0208(16) 0.0155(16) 0.0014(14) 0.0045(14) 0.0042(15)
C2 0.0276(19) 0.031(2) 0.0154(17) -0.0015(15) 0.0014(14) 0.0044(16)
C3 0.0235(18) 0.0300(18) 0.0179(17) -0.0027(15) 0.0050(14) -0.0004(15)
C4 0.0309(19) 0.0230(18) 0.0215(17) 0.0015(15) 0.0062(15) -0.0015(16)
C5 0.0281(19) 0.0224(17) 0.0165(17) 0.0011(14) 0.0053(14) 0.0022(15)
C6 0.0249(18) 0.0181(16) 0.0181(17) -0.0008(13) 0.0034(14) 0.0061(14)
C7 0.044(2) 0.0218(19) 0.0172(17) 0.0068(14) -0.0002(16) 0.0016(16)
C8 0.062(3) 0.026(2) 0.025(2) 0.0100(16) 0.0016(19) -0.0068(19)
C9 0.044(2) 0.037(2) 0.0169(18) 0.0012(16) 0.0031(17) 0.0009(18)
C10 0.054(3) 0.032(2) 0.029(2) 0.0062(17) -0.0036(19) 0.0138(19)
C11 0.035(2) 0.035(2) 0.027(2) 0.0010(17) -0.0003(16) -0.0087(18)
C15 0.037(2) 0.0236(17) 0.0162(17) 0.0020(14) 0.0021(15) -0.0021(16)
C16 0.058(3) 0.028(2) 0.0210(19) 0.0056(16) 0.0050(18) -0.0100(19)
C17 0.048(2) 0.028(2) 0.0161(18) -0.0002(15) 0.0054(17) -0.0017(18)
C18 0.044(2) 0.030(2) 0.025(2) 0.0047(17) -0.0057(17) 0.0036(19)

loop_
_atom_type_symbol
_atom_type_description
_atom_type_scat_dispersion_real
_atom_type_scat_dispersion_imag
_atom_type_scat_source
C C 0.0033 0.0016 'International Tables Vol C Tables 4.2.6.8 and 6.1.1.4'
H H 0.0000 0.0000 'International Tables Vol C Tables 4.2.6.8 and 6.1.1.4'
N N 0.0061 0.0033 'International Tables Vol C Tables 4.2.6.8 and 6.1.1.4'
O O 0.0106 0.0060 'International Tables Vol C Tables 4.2.6.8 and 6.1.1.4'
Br Br -0.2901 2.4595 'International Tables Vol C Tables 4.2.6.8 and 6.1.1.4'
Hf Hf -0.5830 6.1852 'International Tables Vol C Tables 4.2.6.8 and 6.1.1.4'

loop_
_geom_angle_atom_site_label_1
_geom_angle_atom_site_label_2
_geom_angle_atom_site_label_3
_geom_angle
_geom_angle_site_symmetry_1
_geom_angle_site_symmetry_3
_geom_angle_publ_flag
O1 Hf1 O1 94.55(14) 2 . ?
O1 Hf1 N1 77.61(10) 2 . ?
O1 Hf1 N1 73.61(10) . . ?
O1 Hf1 N1 73.61(10) 2 2 ?
O1 Hf1 N1 77.61(10) . 2 ?
N1 Hf1 N1 137.06(15) . 2 ?
O1 Hf1 Br1 91.67(8) 2 2 ?
O1 Hf1 Br1 159.71(7) . 2 ?
N1 Hf1 Br1 126.65(8) . 2 ?
N1 Hf1 Br1 85.69(8) 2 2 ?
O1 Hf1 Br1 159.71(7) 2 . ?
O1 Hf1 Br1 91.67(7) . . ?
N1 Hf1 Br1 85.69(8) . . ?
N1 Hf1 Br1 126.65(8) 2 . ?
Br1 Hf1 Br1 89.10(4) 2 . ?
C6 O1 Hf1 120.7(2) . . ?
C1 N1 C7 122.5(3) . . ?
C1 N1 Hf1 115.0(2) . . ?
C7 N1 Hf1 122.5(2) . . ?
N1 C1 C2 128.5(3) . . ?
N1 C1 C6 113.7(3) . . ?
C2 C1 C6 117.7(3) . . ?
C3 C2 C1 121.9(3) . . ?
C2 C3 C4 118.1(3) . . ?
C2 C3 C11 121.3(3) . . ?
C4 C3 C11 120.5(3) . . ?
C5 C4 C3 124.0(3) . . ?
C4 C5 C6 117.4(3) . . ?
C4 C5 C15 122.3(3) . . ?
C6 C5 C15 120.3(3) . . ?
O1 C6 C5 123.7(3) . . ?
O1 C6 C1 115.5(3) . . ?
C5 C6 C1 120.8(3) . . ?
N1 C7 C10 109.7(3) . . ?
N1 C7 C8 105.0(3) . . ?
C10 C7 C8 109.0(3) . . ?
N1 C7 C9 112.9(3) . . ?
C10 C7 C9 112.8(3) . . ?
C8 C7 C9 107.0(3) . . ?
C14B C11 C13B 114.9(16) . . ?
C14B C11 C12B 105.0(15) . . ?
C13B C11 C12B 105.5(12) . . ?
C14B C11 C3 109.1(7) . . ?
C13B C11 C3 112.0(5) . . ?
C12B C11 C3 110.0(5) . . ?
C14B C11 C12 80.4(15) . . ?
C13B C11 C12 122.1(10) . . ?
C12B C11 C12 25.2(5) . . ?
C3 C11 C12 114.0(5) . . ?
C14B C11 C13 127.9(15) . . ?
C13B C11 C13 16.5(6) . . ?
C12B C11 C13 91.1(13) . . ?
C3 C11 C13 111.0(6) . . ?
C12 C11 C13 111.0(12) . . ?
C14B C11 C14 22.8(10) . . ?
C13B C11 C14 96.3(13) . . ?
C12B C11 C14 124.8(9) . . ?
C3 C11 C14 107.3(4) . . ?
C12 C11 C14 101.6(8) . . ?
C13 C11 C14 111.6(13) . . ?
C16 C15 C5 112.0(3) . . ?
C16 C15 C17 106.7(3) . . ?
C5 C15 C17 110.8(3) . . ?
C16 C15 C18 107.9(3) . . ?
C5 C15 C18 108.5(3) . . ?
C17 C15 C18 111.0(3) . . ?

loop_
_geom_bond_atom_site_label_1
_geom_bond_atom_site_label_2
_geom_bond_distance
_geom_bond_site_symmetry_2
_geom_bond_publ_flag
Hf1 O1 2.051(2) 2 ?
Hf1 O1 2.051(2) . ?
Hf1 N1 2.231(3) . ?
Hf1 N1 2.231(3) 2 ?
Hf1 Br1 2.6227(9) 2 ?
Hf1 Br1 2.6227(9) . ?
O1 C6 1.321(4) . ?
N1 C1 1.339(5) . ?
N1 C7 1.502(4) . ?
C1 C2 1.416(5) . ?
C1 C6 1.461(5) . ?
C2 C3 1.365(5) . ?
C3 C4 1.434(5) . ?
C3 C11 1.525(5) . ?
C4 C5 1.372(5) . ?
C5 C6 1.409(5) . ?
C5 C15 1.536(5) . ?
C7 C10 1.525(6) . ?
C7 C8 1.534(6) . ?
C7 C9 1.537(5) . ?
C11 C14B 1.442(16) . ?
C11 C13B 1.499(11) . ?
C11 C12B 1.522(10) . ?
C11 C12 1.539(10) . ?
C11 C13 1.547(15) . ?
C11 C14 1.566(10) . ?
C15 C16 1.531(5) . ?
C15 C17 1.539(5) . ?
C15 C18 1.541(6) . ?
